data_7715789
loop_
_publ_author_name
'Reigosa, Francisco'
'Polo, Paula M.'
'Pereira, M. Teresa'
'Vila, Jos&#xe9; M'

_publ_section_title
;
 Reactivity of Schiff base-[C,N,S] pincer palladacycles: hydrolysis
 renders singular trinuclear, tetranuclear, and heteropentanuclear
 Pd<sub>3</sub>W<sub>2</sub> coordinated complexes.
;
_journal_issue 23
_journal_name_full 'Dalton transactions (Cambridge, England : 2003)'
_journal_page_first 9680
_journal_page_last 9691
_journal_paper_doi 10.1039/d4dt00756e
_journal_volume 53
_journal_year 2024
_chemical_formula_moiety '0.5(C32 H38 N4 O4 Pd4 S4), Cl O4, C H Cl3'
_chemical_formula_sum 'C17 H20 Cl4 N2 O6 Pd2 S2'
_chemical_formula_weight 767.131
_space_group_crystal_system triclinic
_space_group_IT_number 2
_space_group_name_Hall '-P 1'
_space_group_name_H-M_alt 'P -1'
_symmetry_Int_Tables_number 2
_atom_sites_solution_primary iterative
_audit_creation_date 2023-07-06
_audit_creation_method
;
Olex2 1.5
(compiled 2023.03.06 svn.rbb2c1857 for OlexSys, GUI svn.r6748)
;
_audit_update_record
;
2024-02-18 deposited with the CCDC.	2024-04-15 downloaded from the CCDC.
;
_cell_angle_alpha 105.262(3)
_cell_angle_beta 104.871(3)
_cell_angle_gamma 107.653(4)
_cell_formula_units_Z 4
_cell_length_a 11.6987(6)
_cell_length_b 15.0875(8)
_cell_length_c 18.3377(9)
_cell_measurement_reflns_used 5856
_cell_measurement_temperature 100.0
_cell_measurement_theta_max 73.99
_cell_measurement_theta_min 3.40
_cell_volume 2769.0(3)
_computing_cell_refinement 'SAINT V8.40A (Bruker, 2019)'
_computing_data_reduction 'SAINT V8.40A (Bruker, 2019)'
_computing_molecular_graphics 'Olex2 1.5 (Dolomanov et al., 2009)'
_computing_publication_material 'Olex2 1.5 (Dolomanov et al., 2009)'
_computing_structure_refinement 'olex2.refine 1.5 (Bourhis et al., 2015)'
_computing_structure_solution 'olex2.solve 1.5 (Bourhis et al., 2015)'
_diffrn_ambient_temperature 100.0
_diffrn_measured_fraction_theta_full 0.9987
_diffrn_measured_fraction_theta_max 0.9982
_diffrn_measurement_device_type 'Bruker APEX-II CCD'
_diffrn_measurement_method '\f and \w scans'
_diffrn_radiation_type 'Cu K\a'
_diffrn_radiation_wavelength 1.54178
_diffrn_reflns_av_R_equivalents 0.1983
_diffrn_reflns_av_unetI/netI 0.1049
_diffrn_reflns_Laue_measured_fraction_full 0.9987
_diffrn_reflns_Laue_measured_fraction_max 0.9982
_diffrn_reflns_limit_h_max 14
_diffrn_reflns_limit_h_min -14
_diffrn_reflns_limit_k_max 18
_diffrn_reflns_limit_k_min -18
_diffrn_reflns_limit_l_max 22
_diffrn_reflns_limit_l_min -22
_diffrn_reflns_number 68334
_diffrn_reflns_point_group_measured_fraction_full 0.9987
_diffrn_reflns_point_group_measured_fraction_max 0.9982
_diffrn_reflns_theta_full 67.6786
_diffrn_reflns_theta_max 70.07
_diffrn_reflns_theta_min 3.31
_diffrn_source_current 1.1
_diffrn_source_power 0.05500000000000001
_diffrn_source_voltage 50.0
_diffrn_standards_number 0
_exptl_absorpt_coefficient_mu 15.748
_exptl_absorpt_correction_T_max 0.7848
_exptl_absorpt_correction_T_min 0.4670
_exptl_absorpt_correction_type multi-scan
_exptl_absorpt_process_details
;
SADABS-2016/2 (Bruker,2016/2) was used for absorption correction.
wR2(int) was 0.1359 before and 0.0904 after correction.
The Ratio of minimum to maximum transmission is 0.5951.
The \l/2 correction factor is Not present.
;
_exptl_crystal_colour orange
_exptl_crystal_colour_primary orange
_exptl_crystal_density_diffrn 1.840
_exptl_crystal_description needle
_exptl_crystal_F_000 1518.474
_exptl_crystal_size_max 0.08
_exptl_crystal_size_mid 0.03
_exptl_crystal_size_min 0.02
_refine_diff_density_max 1.5888
_refine_diff_density_min -1.8224
_refine_diff_density_rms 0.3095
_refine_ls_d_res_high 0.8200
_refine_ls_d_res_low 13.3549
_refine_ls_extinction_coef 0.00019(5)
_refine_ls_extinction_expression Fc^*^=kFc[1+0.001xFc^2^\l^3^/sin(2\q)]^-1/4^
_refine_ls_goodness_of_fit_ref 1.0204
_refine_ls_hydrogen_treatment constr
_refine_ls_matrix_type full
_refine_ls_number_constraints 68
_refine_ls_number_parameters 602
_refine_ls_number_reflns 10523
_refine_ls_number_restraints 0
_refine_ls_restrained_S_all 1.0204
_refine_ls_R_factor_all 0.1213
_refine_ls_R_factor_gt 0.0676
_refine_ls_shift/su_max 0.0008
_refine_ls_shift/su_mean 0.0000
_refine_ls_structure_factor_coef Fsqd
_refine_ls_weighting_details 'w=1/[\s^2^(Fo^2^)+(0.1010P)^2^] where P=(Fo^2^+2Fc^2^)/3'
_refine_ls_weighting_scheme calc
_refine_ls_wR_factor_gt 0.1638
_refine_ls_wR_factor_ref 0.2051
_reflns_Friedel_coverage 0.0
_reflns_limit_h_max 13
_reflns_limit_h_min -14
_reflns_limit_k_max 17
_reflns_limit_k_min -18
_reflns_limit_l_max 22
_reflns_limit_l_min 0
_reflns_number_gt 6205
_reflns_number_total 10523
_reflns_threshold_expression I>=2u(I)
_cod_data_source_file d4dt00756e1.cif
_cod_data_source_block 20VAA038
_cod_depositor_comments 'Adding full bibliography for 7715787--7715791.cif.'
_cod_database_code 7715789
_olex2_refinement_description
;
1. Fixed Uiso
 At 1.2 times of:
  All C(H) groups, All N(H) groups
 At 1.5 times of:
  All C(H,H,H) groups
2.a Ternary CH refined with riding coordinates:
 N00M(H00M), N00N(H00N), N00P(H00P), N00T(H00T), C01Q(H2), C01W(H3)
2.b Aromatic/amide H refined with riding coordinates:
 C00W(H00W), C00Y(H00Y), C00Z(H00Z), C014(H014), C017(H017), C019(H019),
 C01A(H01j), C01C(H01l), C01J(H01u), C01K(H01K), C01N(H01N), C01O(H01O),
 C01S(H01y), C01T(H01z), C01U(H01), C01V(H1)
2.c Idealised Me refined as rotating group:
 C018(H01a,H01b,H01c), C01B(H01d,H01e,H01f), C01G(H01m,H01p,H01q), C01H(H01r,
 H01s,H01t), C01L(H01g,H01h,H01i), C01P(H01v,H01w,H01x)
;
_smtbx_masks_void_probe_radius 1.2
_smtbx_masks_void_truncation_radius 1.2
_olex2_submission_special_instructions 'No special instructions were received'

loop_
_space_group_symop_id
_space_group_symop_operation_xyz
1 x,y,z
2 -x,-y,-z

loop_
_atom_site_label
_atom_site_type_symbol
_atom_site_fract_x
_atom_site_fract_y
_atom_site_fract_z
_atom_site_U_iso_or_equiv
_atom_site_adp_type
_atom_site_occupancy
_atom_site_refinement_flags_posn
Pd01 Pd 0.79510(8) 0.96774(6) 0.44997(5) 0.0361(2) Uani 1.000000 .
Pd02 Pd 0.95061(8) 0.84984(6) 0.42781(5) 0.0362(2) Uani 1.000000 .
Pd03 Pd 0.07366(8) 0.62318(6) 0.11739(5) 0.0401(2) Uani 1.000000 .
Pd04 Pd 0.08944(8) 0.60880(6) -0.04147(5) 0.0408(2) Uani 1.000000 .
S005 S 0.7192(3) 0.9362(2) 0.54615(17) 0.0399(6) Uani 1.000000 .
S006 S 0.8917(3) 0.7533(2) 0.49811(17) 0.0413(6) Uani 1.000000 .
S007 S -0.0975(3) 0.6636(2) 0.11747(17) 0.0444(7) Uani 1.000000 .
Cl00 Cl 0.1421(3) 0.4853(3) 0.37916(19) 0.0515(7) Uani 1.000000 .
Cl1 Cl 0.5769(3) 0.8553(3) 0.1952(2) 0.0605(9) Uani 1.000000 .
S00A S -0.0525(4) 0.6771(3) -0.0781(2) 0.0594(9) Uani 1.000000 .
Cl2 Cl 0.5383(4) 0.3626(3) 0.3843(3) 0.0854(12) Uani 1.000000 .
Cl3 Cl 0.2806(6) 0.2138(3) 0.3175(3) 0.1084(18) Uani 1.000000 .
Cl4 Cl 0.3781(5) 0.3155(5) 0.2197(3) 0.1109(17) Uani 1.000000 .
Cl5 Cl 0.8180(7) 1.2292(5) 0.3009(5) 0.158(3) Uani 1.000000 .
O00G O 0.9945(7) 0.9330(5) 0.3594(4) 0.0370(17) Uani 1.000000 .
O00H O 0.2276(7) 0.5807(6) 0.1287(4) 0.0440(19) Uani 1.000000 .
O00I O 0.8631(7) 1.0150(6) 0.3689(4) 0.0402(18) Uani 1.000000 .
Cl6 Cl 0.6755(8) 1.1847(8) 0.3945(4) 0.186(4) Uani 1.000000 .
O00K O 0.2239(8) 0.5555(6) -0.0006(4) 0.044(2) Uani 1.000000 .
Cl7 Cl 0.5406(8) 1.1196(5) 0.2287(5) 0.214(5) Uani 1.000000 .
N00M N 0.8550(9) 1.1147(7) 0.5188(5) 0.038(2) Uani 1.000000 .
H00M H 0.8430(9) 1.1503(7) 0.4852(5) 0.046(3) Uiso 1.000000 R
N00N N 0.7626(9) 0.8239(7) 0.3810(5) 0.040(2) Uani 1.000000 .
H00N H 0.7411(9) 0.8169(7) 0.3267(5) 0.048(3) Uiso 1.000000 R
O00O O 0.5645(9) 0.9027(8) 0.2724(6) 0.068(3) Uani 1.000000 .
N00P N 0.1630(10) 0.7217(7) 0.0686(6) 0.049(3) Uani 1.000000 .
H00P H 0.2520(10) 0.7421(7) 0.0906(6) 0.059(3) Uiso 1.000000 R
O00R O 0.6559(9) 0.8010(8) 0.2081(5) 0.065(3) Uani 1.000000 .
O00S O 0.1460(9) 0.5032(8) 0.3067(6) 0.072(3) Uani 1.000000 .
N00T N -0.0132(9) 0.5114(8) 0.1500(5) 0.045(2) Uani 1.000000 .
H00T H 0.0486(9) 0.5030(8) 0.1878(5) 0.054(3) Uiso 1.000000 R
C00U C 0.7990(10) 1.1368(8) 0.5780(6) 0.036(2) Uani 1.000000 .
C00V C 0.7200(12) 0.7044(9) 0.4464(7) 0.047(3) Uani 1.000000 .
C00W C 0.6977(10) 1.1735(9) 0.6993(6) 0.042(3) Uani 1.000000 .
H00W H 0.6645(10) 1.1868(9) 0.7413(6) 0.050(3) Uiso 1.000000 R
C00X C 0.9417(11) 0.9916(9) 0.3406(6) 0.040(3) Uani 1.000000 .
C00Y C 0.8100(11) 1.2335(9) 0.6163(7) 0.042(3) Uani 1.000000 .
H00Y H 0.8516(11) 1.2869(9) 0.6015(7) 0.051(3) Uiso 1.000000 R
C00Z C 0.7582(10) 1.2504(9) 0.6771(7) 0.045(3) Uani 1.000000 .
H00Z H 0.7649(10) 1.3160(9) 0.7036(7) 0.054(4) Uiso 1.000000 R
C010 C -0.1128(11) 0.5199(9) 0.1806(7) 0.043(3) Uani 1.000000 .
C011 C 0.2661(11) 0.5558(9) 0.0699(7) 0.042(3) Uani 1.000000 .
O013 O 0.4551(10) 0.7902(8) 0.1364(7) 0.094(4) Uani 1.000000 .
C014 C 0.6380(13) 0.6308(9) 0.4605(8) 0.056(3) Uani 1.000000 .
H014 H 0.6697(13) 0.6085(9) 0.5023(8) 0.068(4) Uiso 1.000000 R
C015 C 0.7339(11) 1.0587(8) 0.5995(7) 0.040(3) Uani 1.000000 .
C016 C 0.6728(11) 0.7379(8) 0.3868(7) 0.042(3) Uani 1.000000 .
C017 C 0.5091(14) 0.5892(10) 0.4137(9) 0.065(4) Uani 1.000000 .
H017 H 0.4510(14) 0.5393(10) 0.4243(9) 0.078(5) Uiso 1.000000 R
C018 C 0.5457(11) 0.8702(9) 0.4983(8) 0.053(3) Uani 1.000000 .
H01a H 0.5132(15) 0.894(5) 0.456(4) 0.079(5) Uiso 1.000000 GR
H01b H 0.5236(12) 0.7983(11) 0.474(5) 0.079(5) Uiso 1.000000 GR
H01c H 0.5065(13) 0.882(6) 0.5391(13) 0.079(5) Uiso 1.000000 GR
C019 C -0.2598(12) 0.4672(10) 0.2461(7) 0.053(3) Uani 1.000000 .
H019 H -0.2920(12) 0.4267(10) 0.2740(7) 0.064(4) Uiso 1.000000 R
C01A C -0.1606(13) 0.4571(11) 0.2194(8) 0.057(4) Uani 1.000000 .
H01j H -0.1270(13) 0.4090(11) 0.2274(8) 0.068(4) Uiso 1.000000 R
C01B C 0.9783(13) 1.0360(10) 0.2818(8) 0.051(3) Uani 1.000000 .
H01d H 1.067(3) 1.045(6) 0.288(4) 0.077(5) Uiso 1.000000 GR
H01e H 0.920(5) 0.991(3) 0.2262(8) 0.077(5) Uiso 1.000000 GR
H01f H 0.971(8) 1.101(3) 0.293(3) 0.077(5) Uiso 1.000000 GR
C01C C -0.3112(13) 0.5349(10) 0.2326(8) 0.058(4) Uani 1.000000 .
H01l H -0.3794(13) 0.5397(10) 0.2503(8) 0.069(4) Uiso 1.000000 R
C01D C -0.1625(11) 0.5874(10) 0.1677(7) 0.045(3) Uani 1.000000 .
O01E O 0.2009(15) 0.4211(12) 0.3883(9) 0.125(6) Uani 1.000000 .
C01F C 0.1322(14) 0.8048(9) 0.0692(8) 0.054(3) Uani 1.000000 .
C01G C -0.0393(12) 0.7862(9) 0.1951(7) 0.051(3) Uani 1.000000 .
H01m H 0.017(7) 0.788(2) 0.2460(16) 0.077(5) Uiso 1.000000 GR
H01p H 0.009(7) 0.8369(11) 0.178(2) 0.077(5) Uiso 1.000000 GR
H01q H -0.1127(13) 0.800(3) 0.204(4) 0.077(5) Uiso 1.000000 GR
C01H C 0.3815(12) 0.5296(11) 0.0929(8) 0.056(3) Uani 1.000000 .
H01r H 0.444(4) 0.579(4) 0.146(3) 0.084(5) Uiso 1.000000 GR
H01s H 0.3539(18) 0.463(3) 0.096(6) 0.084(5) Uiso 1.000000 GR
H01t H 0.421(5) 0.530(7) 0.052(3) 0.084(5) Uiso 1.000000 GR
O01I O 0.6422(13) 0.9336(9) 0.1709(7) 0.102(4) Uani 1.000000 .
C01J C -0.2646(12) 0.5955(10) 0.1936(8) 0.052(3) Uani 1.000000 .
H01u H -0.3002(12) 0.6422(10) 0.1842(8) 0.063(4) Uiso 1.000000 R
C01K C 0.6854(11) 1.0793(10) 0.6612(7) 0.046(3) Uani 1.000000 .
H01K H 0.6436(11) 1.0267(10) 0.6767(7) 0.055(4) Uiso 1.000000 R
C01L C 0.9247(12) 0.6446(9) 0.4630(7) 0.047(3) Uani 1.000000 .
H01g H 0.900(8) 0.622(4) 0.4039(10) 0.071(4) Uiso 1.000000 GR
H01h H 1.0169(18) 0.6613(19) 0.489(4) 0.071(4) Uiso 1.000000 GR
H01i H 0.875(6) 0.591(2) 0.477(5) 0.071(4) Uiso 1.000000 GR
C01M C 0.0211(14) 0.7915(9) 0.0084(7) 0.051(3) Uani 1.000000 .
C01N C 0.5428(11) 0.6955(9) 0.3405(7) 0.047(3) Uani 1.000000 .
H01N H 0.5094(11) 0.7200(9) 0.3008(7) 0.056(4) Uiso 1.000000 R
C01O C 0.4635(14) 0.6188(10) 0.3520(9) 0.059(4) Uani 1.000000 .
H01O H 0.3755(14) 0.5853(10) 0.3170(9) 0.071(4) Uiso 1.000000 R
C01P C -0.0147(19) 0.7271(12) -0.1528(9) 0.082(5) Uani 1.000000 .
H01v H 0.076(3) 0.774(7) -0.130(3) 0.123(8) Uiso 1.000000 GR
H01w H -0.030(11) 0.6721(15) -0.202(3) 0.123(8) Uiso 1.000000 GR
H01x H -0.070(8) 0.762(8) -0.167(5) 0.123(8) Uiso 1.000000 GR
C01Q C 0.3817(17) 0.3269(14) 0.3194(10) 0.088(6) Uani 1.000000 .
H2 H 0.3500(17) 0.3797(14) 0.3394(10) 0.106(7) Uiso 1.000000 R
O01R O 0.2211(16) 0.5741(11) 0.4484(8) 0.138(6) Uani 1.000000 .
C01S C 0.2058(18) 0.8996(10) 0.1305(8) 0.068(4) Uani 1.000000 .
H01y H 0.2871(18) 0.9129(10) 0.1686(8) 0.082(5) Uiso 1.000000 R
C01T C -0.030(2) 0.8650(12) 0.0141(10) 0.087(6) Uani 1.000000 .
H01z H -0.110(2) 0.8532(12) -0.0237(10) 0.104(7) Uiso 1.000000 R
C01U C 0.045(2) 0.9571(13) 0.0788(10) 0.098(7) Uani 1.000000 .
H01 H 0.016(2) 1.0095(13) 0.0834(10) 0.118(8) Uiso 1.000000 R
C01V C 0.158(2) 0.9744(12) 0.1347(10) 0.086(6) Uani 1.000000 .
H1 H 0.205(2) 1.0381(12) 0.1775(10) 0.103(7) Uiso 1.000000 R
C01W C 0.6826(17) 1.1368(12) 0.3012(10) 0.084(5) Uani 1.000000 .
H3 H 0.6936(17) 1.0722(12) 0.2933(10) 0.101(6) Uiso 1.000000 R
O4 O 0.0217(11) 0.4603(14) 0.3833(8) 0.128(6) Uani 1.000000 .

loop_
_atom_site_aniso_label
_atom_site_aniso_U_11
_atom_site_aniso_U_22
_atom_site_aniso_U_33
_atom_site_aniso_U_12
_atom_site_aniso_U_13
_atom_site_aniso_U_23
Pd01 0.0363(5) 0.0373(5) 0.0294(4) 0.0161(4) 0.0105(3) 0.0041(3)
Pd02 0.0352(5) 0.0371(5) 0.0308(4) 0.0151(4) 0.0113(3) 0.0043(3)
Pd03 0.0441(5) 0.0394(5) 0.0289(4) 0.0164(4) 0.0102(4) 0.0043(4)
Pd04 0.0453(5) 0.0396(5) 0.0296(4) 0.0163(4) 0.0103(4) 0.0047(4)
S005 0.0402(16) 0.0397(15) 0.0355(15) 0.0156(13) 0.0145(12) 0.0074(12)
S006 0.0392(16) 0.0418(15) 0.0380(15) 0.0154(13) 0.0121(12) 0.0103(12)
S007 0.0528(18) 0.0407(16) 0.0335(15) 0.0216(14) 0.0113(13) 0.0050(12)
Cl00 0.0462(17) 0.063(2) 0.0494(17) 0.0213(15) 0.0189(14) 0.0270(15)
Cl1 0.0508(19) 0.067(2) 0.0542(19) 0.0145(17) 0.0112(15) 0.0262(17)
S00A 0.081(3) 0.058(2) 0.0425(18) 0.0429(19) 0.0160(17) 0.0117(16)
Cl2 0.089(3) 0.066(2) 0.096(3) 0.029(2) 0.030(2) 0.027(2)
Cl3 0.132(4) 0.058(2) 0.112(4) 0.007(3) 0.068(3) 0.010(3)
Cl4 0.109(4) 0.133(5) 0.077(3) 0.031(3) 0.036(3) 0.037(3)
Cl5 0.152(6) 0.127(5) 0.250(9) 0.056(5) 0.108(6) 0.119(6)
O00G 0.040(4) 0.035(4) 0.031(4) 0.018(4) 0.012(3) 0.003(3)
O00H 0.043(5) 0.052(5) 0.026(4) 0.019(4) 0.010(3) 0.003(4)
O00I 0.042(4) 0.048(5) 0.037(4) 0.025(4) 0.018(4) 0.013(4)
Cl6 0.233(8) 0.374(12) 0.119(5) 0.255(9) 0.108(5) 0.145(7)
O00K 0.050(5) 0.052(5) 0.017(4) 0.016(4) 0.011(3) -0.000(3)
Cl7 0.180(7) 0.106(5) 0.204(8) 0.057(5) -0.111(6) 0.005(5)
N00M 0.052(6) 0.041(5) 0.027(5) 0.025(5) 0.019(4) 0.009(4)
N00N 0.050(6) 0.044(5) 0.023(5) 0.030(5) 0.009(4) 0.001(4)
O00O 0.062(6) 0.070(7) 0.083(7) 0.031(5) 0.034(6) 0.031(6)
N00P 0.053(7) 0.045(6) 0.037(6) 0.015(5) 0.012(5) 0.006(5)
O00R 0.058(6) 0.086(7) 0.050(5) 0.039(6) 0.016(5) 0.015(5)
O00S 0.060(6) 0.092(8) 0.053(6) 0.009(6) 0.010(5) 0.045(6)
N00T 0.040(6) 0.061(7) 0.028(5) 0.022(5) 0.008(4) 0.009(5)
C00U 0.027(6) 0.043(6) 0.032(6) 0.018(5) 0.006(4) 0.004(5)
C00V 0.055(8) 0.037(6) 0.037(7) 0.017(6) 0.017(6) -0.001(5)
C00W 0.033(6) 0.056(7) 0.027(6) 0.015(6) 0.012(5) 0.004(5)
C00X 0.041(7) 0.038(6) 0.030(6) 0.012(5) 0.012(5) 0.002(5)
C00Y 0.033(6) 0.048(7) 0.043(7) 0.019(5) 0.008(5) 0.015(6)
C00Z 0.029(6) 0.044(7) 0.052(7) 0.022(5) 0.004(5) 0.006(6)
C010 0.042(7) 0.042(7) 0.034(6) 0.017(6) 0.012(5) 0.001(5)
C011 0.032(6) 0.046(7) 0.040(7) 0.012(5) 0.013(5) 0.009(5)
O013 0.050(6) 0.065(7) 0.096(9) 0.001(5) -0.026(6) 0.001(6)
C014 0.061(9) 0.038(7) 0.051(8) 0.009(6) 0.013(7) 0.008(6)
C015 0.034(6) 0.038(6) 0.037(6) 0.009(5) 0.012(5) -0.000(5)
C016 0.040(7) 0.030(6) 0.048(7) 0.007(5) 0.021(5) 0.007(5)
C017 0.053(9) 0.044(8) 0.079(11) 0.003(7) 0.022(8) 0.014(7)
C018 0.040(7) 0.039(7) 0.063(8) 0.008(6) 0.021(6) 0.001(6)
C019 0.044(7) 0.054(8) 0.043(7) 0.006(6) 0.017(6) 0.004(6)
C01A 0.050(8) 0.069(9) 0.040(7) 0.021(7) 0.017(6) 0.006(7)
C01B 0.065(9) 0.050(8) 0.050(8) 0.027(7) 0.030(7) 0.025(6)
C01C 0.049(8) 0.056(8) 0.054(8) 0.015(7) 0.027(7) -0.001(7)
C01D 0.036(6) 0.056(8) 0.037(6) 0.020(6) 0.009(5) 0.010(6)
O01E 0.176(14) 0.174(15) 0.160(13) 0.145(13) 0.111(12) 0.128(12)
C01F 0.079(10) 0.042(7) 0.057(8) 0.031(7) 0.037(7) 0.025(6)
C01G 0.057(8) 0.047(7) 0.038(7) 0.025(6) 0.012(6) -0.003(6)
C01H 0.036(7) 0.075(10) 0.043(7) 0.016(7) 0.007(6) 0.015(7)
O01I 0.129(11) 0.080(8) 0.067(7) 0.006(8) 0.029(7) 0.029(6)
C01J 0.047(8) 0.050(8) 0.052(8) 0.027(6) 0.010(6) 0.004(6)
C01K 0.043(7) 0.056(8) 0.031(6) 0.017(6) 0.015(5) 0.005(6)
C01L 0.044(7) 0.051(7) 0.049(7) 0.018(6) 0.018(6) 0.021(6)
C01M 0.084(10) 0.037(7) 0.044(7) 0.030(7) 0.026(7) 0.020(6)
C01N 0.039(7) 0.046(7) 0.046(7) 0.022(6) 0.004(5) 0.007(6)
C01O 0.049(8) 0.038(7) 0.072(10) 0.009(6) 0.016(7) 0.011(7)
C01P 0.140(16) 0.076(11) 0.045(9) 0.063(11) 0.029(9) 0.024(8)
C01Q 0.083(12) 0.087(13) 0.073(11) 0.024(10) 0.033(10) 0.003(10)
O01R 0.169(15) 0.114(12) 0.063(8) 0.010(11) 0.026(9) -0.000(8)
C01S 0.123(14) 0.047(8) 0.032(7) 0.027(9) 0.035(8) 0.012(6)
C01T 0.174(19) 0.072(10) 0.068(10) 0.097(13) 0.054(11) 0.044(9)
C01U 0.18(2) 0.063(11) 0.059(11) 0.079(13) 0.039(13) 0.009(9)
C01V 0.154(19) 0.056(10) 0.053(10) 0.042(11) 0.049(11) 0.018(8)
C01W 0.084(12) 0.064(10) 0.077(11) 0.008(9) -0.001(9) 0.038(9)
O4 0.060(8) 0.260(19) 0.118(10) 0.077(10) 0.044(7) 0.125(12)

loop_
_atom_type_symbol
_atom_type_scat_dispersion_real
_atom_type_scat_dispersion_imag
_atom_type_scat_Cromer_Mann_a1
_atom_type_scat_Cromer_Mann_a2
_atom_type_scat_Cromer_Mann_a3
_atom_type_scat_Cromer_Mann_a4
_atom_type_scat_Cromer_Mann_b1
_atom_type_scat_Cromer_Mann_b2
_atom_type_scat_Cromer_Mann_b3
_atom_type_scat_Cromer_Mann_b4
_atom_type_scat_Cromer_Mann_c
_atom_type_scat_source
_atom_type_scat_dispersion_source
C 0.01920 0.00962 2.31000 1.02000 1.58860 0.86500 20.84390 10.20750 0.56870 51.65120 0.21560 'International Tables Volume C Table 6.1.1.4 (pp. 500-502)' 'Henke, Gullikson and Davis, At. Data and Nucl. Data Tables, 1993, 54, 2'
Cl 0.36842 0.69938 11.46040 7.19640 6.25560 1.64550 0.01040 1.16620 18.51940 47.77840 -9.55740 'International Tables Volume C Table 6.1.1.4 (pp. 500-502)' 'Henke, Gullikson and Davis, At. Data and Nucl. Data Tables, 1993, 54, 2'
H 0.00000 0.00000 0.49300 0.32291 0.14019 0.04081 10.51090 26.12570 3.14236 57.79970 0.00304 'International Tables Volume C Table 6.1.1.4 (pp. 500-502)' 'Henke, Gullikson and Davis, At. Data and Nucl. Data Tables, 1993, 54, 2'
N 0.03256 0.01839 12.21260 3.13220 2.01250 1.16630 0.00570 9.89330 28.99750 0.58260 -11.52900 'International Tables Volume C Table 6.1.1.4 (pp. 500-502)' 'Henke, Gullikson and Davis, At. Data and Nucl. Data Tables, 1993, 54, 2'
O 0.05239 0.03376 3.04850 2.28680 1.54630 0.86700 13.27710 5.70110 0.32390 32.90890 0.25080 'International Tables Volume C Table 6.1.1.4 (pp. 500-502)' 'Henke, Gullikson and Davis, At. Data and Nucl. Data Tables, 1993, 54, 2'
Pd 0.17445 3.99034 19.33190 15.50170 5.29537 0.60584 0.69866 7.98929 25.20520 76.89860 5.26593 'International Tables Volume C Table 6.1.1.4 (pp. 500-502)' 'Henke, Gullikson and Davis, At. Data and Nucl. Data Tables, 1993, 54, 2'
S 0.33536 0.55132 6.90530 5.20340 1.43790 1.58630 1.46790 22.21510 0.25360 56.17200 0.86690 'International Tables Volume C Table 6.1.1.4 (pp. 500-502)' 'Henke, Gullikson and Davis, At. Data and Nucl. Data Tables, 1993, 54, 2'

loop_
_geom_angle_atom_site_label_1
_geom_angle_atom_site_label_2
_geom_angle_atom_site_label_3
_geom_angle
_geom_angle_site_symmetry_1
_geom_angle_site_symmetry_3
_geom_angle_publ_flag
S005 Pd01 Pd02 106.11(8) . . ?
S005 Pd01 Pd02 95.35(8) . 2_776 ?
O00I Pd01 Pd02 80.6(2) . . ?
O00I Pd01 Pd02 80.8(2) . 2_776 ?
O00I Pd01 S005 172.2(2) . . ?
N00M Pd01 Pd02 40.5(3) . 2_776 ?
N00M Pd01 Pd02 128.5(3) . . ?
N00M Pd01 S005 85.7(3) . . ?
N00M Pd01 O00I 87.0(3) . . ?
N00N Pd01 Pd02 131.5(3) . 2_776 ?
N00N Pd01 Pd02 43.4(3) . . ?
N00N Pd01 S005 99.5(3) . . ?
N00N Pd01 O00I 88.1(3) . . ?
N00N Pd01 N00M 171.3(4) . . ?
S006 Pd02 Pd01 105.95(8) . 2_776 ?
S006 Pd02 Pd01 98.85(8) . . ?
O00G Pd02 Pd01 80.23(19) . . ?
O00G Pd02 Pd01 77.0(2) . 2_776 ?
O00G Pd02 S006 177.0(2) . . ?
N00M Pd02 Pd01 131.6(2) 2_776 . ?
N00M Pd02 Pd01 39.7(2) 2_776 2_776 ?
N00M Pd02 S006 94.4(3) 2_776 . ?
N00M Pd02 O00G 88.4(3) 2_776 . ?
N00N Pd02 Pd01 44.7(2) . . ?
N00N Pd02 Pd01 136.6(2) . 2_776 ?
N00N Pd02 S006 86.2(3) . . ?
N00N Pd02 O00G 91.2(4) . . ?
N00N Pd02 N00M 176.2(3) . 2_776 ?
S007 Pd03 Pd04 94.68(8) . 2_565 ?
S007 Pd03 Pd04 104.91(8) . . ?
O00H Pd03 Pd04 81.6(2) . . ?
O00H Pd03 Pd04 83.3(2) . 2_565 ?
O00H Pd03 S007 173.1(2) . . ?
N00P Pd03 Pd04 44.0(3) . . ?
N00P Pd03 Pd04 131.4(3) . 2_565 ?
N00P Pd03 S007 99.7(3) . . ?
N00P Pd03 O00H 86.5(4) . . ?
N00T Pd03 Pd04 127.6(3) . . ?
N00T Pd03 Pd04 40.2(3) . 2_565 ?
N00T Pd03 S007 85.2(3) . . ?
N00T Pd03 O00H 89.0(4) . . ?
N00T Pd03 N00P 171.1(4) . . ?
S00A Pd04 Pd03 97.00(9) . . ?
S00A Pd04 Pd03 104.98(10) . 2_565 ?
O00K Pd04 Pd03 80.3(2) . . ?
O00K Pd04 Pd03 78.3(2) . 2_565 ?
O00K Pd04 S00A 175.9(2) . . ?
N00P Pd04 Pd03 45.5(3) . . ?
N00P Pd04 Pd03 138.0(3) . 2_565 ?
N00P Pd04 S00A 86.0(3) . . ?
N00P Pd04 O00K 89.9(4) . . ?
N00T Pd04 Pd03 131.5(3) 2_565 . ?
N00T Pd04 Pd03 39.0(3) 2_565 2_565 ?
N00T Pd04 S00A 95.7(3) 2_565 . ?
N00T Pd04 O00K 88.3(3) 2_565 . ?
N00T Pd04 N00P 176.9(4) 2_565 . ?
C015 S005 Pd01 98.9(4) . . ?
C018 S005 Pd01 107.6(5) . . ?
C018 S005 C015 101.2(5) . . ?
C00V S006 Pd02 98.2(4) . . ?
C01L S006 Pd02 107.1(4) . . ?
C01L S006 C00V 101.4(6) . . ?
C01D S007 Pd03 98.5(4) . . ?
C01G S007 Pd03 108.1(4) . . ?
C01G S007 C01D 100.2(6) . . ?
O01E Cl00 O00S 108.3(8) . . ?
O01R Cl00 O00S 110.1(8) . . ?
O01R Cl00 O01E 103.6(11) . . ?
O4 Cl00 O00S 112.9(7) . . ?
O4 Cl00 O01E 116.7(10) . . ?
O4 Cl00 O01R 104.7(10) . . ?
O00R Cl1 O00O 109.1(6) . . ?
O013 Cl1 O00O 110.2(7) . . ?
O013 Cl1 O00R 109.7(7) . . ?
O01I Cl1 O00O 108.1(7) . . ?
O01I Cl1 O00R 107.5(8) . . ?
O01I Cl1 O013 112.1(8) . . ?
C01M S00A Pd04 98.3(5) . . ?
C01P S00A Pd04 107.1(6) . . ?
C01P S00A C01M 98.7(7) . . ?
C00X O00G Pd02 126.6(7) . . ?
C011 O00H Pd03 122.7(7) . . ?
C00X O00I Pd01 127.2(8) . . ?
C011 O00K Pd04 126.2(7) . . ?
Pd02 N00M Pd01 99.8(4) 2_776 . ?
H00M N00M Pd01 109.5(3) . . ?
H00M N00M Pd02 109.5(3) . 2_776 ?
C00U N00M Pd01 116.6(7) . . ?
C00U N00M Pd02 111.6(7) . 2_776 ?
C00U N00M H00M 109.5(6) . . ?
Pd02 N00N Pd01 91.9(4) . . ?
H00N N00N Pd01 108.9(3) . . ?
H00N N00N Pd02 108.9(3) . . ?
C016 N00N Pd01 120.9(7) . . ?
C016 N00N Pd02 116.1(7) . . ?
C016 N00N H00N 108.9(6) . . ?
Pd04 N00P Pd03 90.5(4) . . ?
H00P N00P Pd03 110.0(3) . . ?
H00P N00P Pd04 110.0(3) . . ?
C01F N00P Pd03 119.7(8) . . ?
C01F N00P Pd04 115.3(8) . . ?
C01F N00P H00P 110.0(8) . . ?
Pd04 N00T Pd03 100.8(4) 2_565 . ?
H00T N00T Pd03 109.4(3) . . ?
H00T N00T Pd04 109.4(3) . 2_565 ?
C010 N00T Pd03 116.7(8) . . ?
C010 N00T Pd04 110.6(7) . 2_565 ?
C010 N00T H00T 109.4(6) . . ?
C00Y C00U N00M 121.8(11) . . ?
C015 C00U N00M 118.5(9) . . ?
C015 C00U C00Y 119.7(10) . . ?
C014 C00V S006 121.7(11) . . ?
C016 C00V S006 118.2(10) . . ?
C016 C00V C014 120.0(12) . . ?
C00Z C00W H00W 119.9(7) . . ?
C01K C00W H00W 119.9(7) . . ?
C01K C00W C00Z 120.2(10) . . ?
O00I C00X O00G 124.8(11) . . ?
C01B C00X O00G 117.4(10) . . ?
C01B C00X O00I 117.8(11) . . ?
H00Y C00Y C00U 120.8(7) . . ?
C00Z C00Y C00U 118.4(12) . . ?
C00Z C00Y H00Y 120.8(7) . . ?
C00Y C00Z C00W 121.3(11) . . ?
H00Z C00Z C00W 119.3(7) . . ?
H00Z C00Z C00Y 119.3(7) . . ?
C01A C010 N00T 120.5(11) . . ?
C01D C010 N00T 118.4(11) . . ?
C01D C010 C01A 121.0(11) . . ?
O00K C011 O00H 128.4(11) . . ?
C01H C011 O00H 113.2(10) . . ?
C01H C011 O00K 118.3(10) . . ?
H014 C014 C00V 120.4(8) . . ?
C017 C014 C00V 119.2(14) . . ?
C017 C014 H014 120.4(9) . . ?
C00U C015 S005 117.4(8) . . ?
C01K C015 S005 122.8(10) . . ?
C01K C015 C00U 119.8(10) . . ?
C00V C016 N00N 117.2(11) . . ?
C01N C016 N00N 122.5(11) . . ?
C01N C016 C00V 120.0(12) . . ?
H017 C017 C014 119.6(9) . . ?
C01O C017 C014 120.7(14) . . ?
C01O C017 H017 119.6(8) . . ?
H01a C018 S005 109.5 . . ?
H01b C018 S005 109.5 . . ?
H01b C018 H01a 109.5 . . ?
H01c C018 S005 109.5 . . ?
H01c C018 H01a 109.5 . . ?
H01c C018 H01b 109.5 . . ?
C01A C019 H019 119.4(9) . . ?
C01C C019 H019 119.4(8) . . ?
C01C C019 C01A 121.2(13) . . ?
C019 C01A C010 118.0(13) . . ?
H01j C01A C010 121.0(7) . . ?
H01j C01A C019 121.0(9) . . ?
H01d C01B C00X 109.5 . . ?
H01e C01B C00X 109.5 . . ?
H01e C01B H01d 109.5 . . ?
H01f C01B C00X 109.5 . . ?
H01f C01B H01d 109.5 . . ?
H01f C01B H01e 109.5 . . ?
H01l C01C C019 119.8(8) . . ?
C01J C01C C019 120.4(12) . . ?
C01J C01C H01l 119.8(8) . . ?
C010 C01D S007 118.3(9) . . ?
C01J C01D S007 121.3(10) . . ?
C01J C01D C010 120.4(12) . . ?
C01M C01F N00P 118.8(12) . . ?
C01S C01F N00P 122.3(13) . . ?
C01S C01F C01M 118.9(12) . . ?
H01m C01G S007 109.5 . . ?
H01p C01G S007 109.5 . . ?
H01p C01G H01m 109.5 . . ?
H01q C01G S007 109.5 . . ?
H01q C01G H01m 109.5 . . ?
H01q C01G H01p 109.5 . . ?
H01r C01H C011 109.5 . . ?
H01s C01H C011 109.5 . . ?
H01s C01H H01r 109.5 . . ?
H01t C01H C011 109.5 . . ?
H01t C01H H01r 109.5 . . ?
H01t C01H H01s 109.5 . . ?
C01D C01J C01C 119.0(12) . . ?
H01u C01J C01C 120.5(8) . . ?
H01u C01J C01D 120.5(8) . . ?
C015 C01K C00W 120.6(12) . . ?
H01K C01K C00W 119.7(7) . . ?
H01K C01K C015 119.7(7) . . ?
H01g C01L S006 109.5 . . ?
H01h C01L S006 109.5 . . ?
H01h C01L H01g 109.5 . . ?
H01i C01L S006 109.5 . . ?
H01i C01L H01g 109.5 . . ?
H01i C01L H01h 109.5 . . ?
C01F C01M S00A 117.1(9) . . ?
C01T C01M S00A 121.2(12) . . ?
C01T C01M C01F 121.7(13) . . ?
H01N C01N C016 120.3(8) . . ?
C01O C01N C016 119.4(13) . . ?
C01O C01N H01N 120.3(8) . . ?
C01N C01O C017 120.4(13) . . ?
H01O C01O C017 119.8(8) . . ?
H01O C01O C01N 119.8(8) . . ?
H01v C01P S00A 109.5 . . ?
H01w C01P S00A 109.5 . . ?
H01w C01P H01v 109.5 . . ?
H01x C01P S00A 109.5 . . ?
H01x C01P H01v 109.5 . . ?
H01x C01P H01w 109.5 . . ?
Cl3 C01Q Cl2 110.7(12) . . ?
Cl4 C01Q Cl2 110.1(10) . . ?
Cl4 C01Q Cl3 109.9(9) . . ?
H2 C01Q Cl2 108.7(6) . . ?
H2 C01Q Cl3 108.7(6) . . ?
H2 C01Q Cl4 108.7(7) . . ?
H01y C01S C01F 120.5(9) . . ?
C01V C01S C01F 119.0(16) . . ?
C01V C01S H01y 120.5(11) . . ?
H01z C01T C01M 121.9(10) . . ?
C01U C01T C01M 116.3(17) . . ?
C01U C01T H01z 121.9(10) . . ?
H01 C01U C01T 118.6(10) . . ?
C01V C01U C01T 122.9(16) . . ?
C01V C01U H01 118.6(10) . . ?
C01U C01V C01S 120.6(16) . . ?
H1 C01V C01S 119.7(11) . . ?
H1 C01V C01U 119.7(10) . . ?
Cl6 C01W Cl5 104.8(10) . . ?
Cl7 C01W Cl5 111.6(10) . . ?
Cl7 C01W Cl6 107.6(12) . . ?
H3 C01W Cl5 110.9(7) . . ?
H3 C01W Cl6 110.9(6) . . ?
H3 C01W Cl7 110.9(6) . . ?

loop_
_geom_bond_atom_site_label_1
_geom_bond_atom_site_label_2
_geom_bond_distance
_geom_bond_site_symmetry_2
_geom_bond_publ_flag
Pd01 Pd02 2.9327(11) . ?
Pd01 Pd02 3.1324(12) 2_776 ?
Pd01 S005 2.262(3) . ?
Pd01 O00I 2.042(8) . ?
Pd01 N00M 2.032(9) . ?
Pd01 N00N 2.065(8) . ?
Pd02 S006 2.257(3) . ?
Pd02 O00G 2.044(8) . ?
Pd02 N00M 2.063(9) 2_776 ?
Pd02 N00N 2.014(9) . ?
Pd03 Pd04 2.9215(12) . ?
Pd03 Pd04 3.1385(12) 2_565 ?
Pd03 S007 2.264(3) . ?
Pd03 O00H 2.068(8) . ?
Pd03 N00P 2.084(11) . ?
Pd03 N00T 2.010(11) . ?
Pd04 S00A 2.258(3) . ?
Pd04 O00K 2.041(8) . ?
Pd04 N00P 2.031(9) . ?
Pd04 N00T 2.063(9) 2_565 ?
S005 C015 1.781(11) . ?
S005 C018 1.812(12) . ?
S006 C00V 1.798(13) . ?
S006 C01L 1.792(12) . ?
S007 C01D 1.770(13) . ?
S007 C01G 1.806(11) . ?
Cl00 O00S 1.434(9) . ?
Cl00 O01E 1.367(11) . ?
Cl00 O01R 1.418(13) . ?
Cl00 O4 1.371(11) . ?
Cl1 O00O 1.473(10) . ?
Cl1 O00R 1.426(10) . ?
Cl1 O013 1.401(9) . ?
Cl1 O01I 1.443(12) . ?
S00A C01M 1.787(13) . ?
S00A C01P 1.815(16) . ?
Cl2 C01Q 1.734(18) . ?
Cl3 C01Q 1.743(19) . ?
Cl4 C01Q 1.780(18) . ?
Cl5 C01W 1.767(18) . ?
O00G C00X 1.290(13) . ?
O00H C011 1.283(13) . ?
O00I C00X 1.258(13) . ?
Cl6 C01W 1.707(19) . ?
O00K C011 1.257(13) . ?
Cl7 C01W 1.737(17) . ?
N00M H00M 0.9300 . ?
N00M C00U 1.423(13) . ?
N00N H00N 0.9300 . ?
N00N C016 1.451(15) . ?
N00P H00P 0.9300 . ?
N00P C01F 1.404(16) . ?
N00T H00T 0.9300 . ?
N00T C010 1.440(14) . ?
C00U C00Y 1.393(15) . ?
C00U C015 1.406(16) . ?
C00V C014 1.361(18) . ?
C00V C016 1.381(17) . ?
C00W H00W 0.9500 . ?
C00W C00Z 1.382(17) . ?
C00W C01K 1.352(16) . ?
C00X C01B 1.498(16) . ?
C00Y H00Y 0.9500 . ?
C00Y C00Z 1.403(16) . ?
C00Z H00Z 0.9500 . ?
C010 C01A 1.400(18) . ?
C010 C01D 1.359(17) . ?
C011 C01H 1.509(17) . ?
C014 H014 0.9500 . ?
C014 C017 1.372(19) . ?
C015 C01K 1.398(15) . ?
C016 C01N 1.380(16) . ?
C017 H017 0.9500 . ?
C017 C01O 1.37(2) . ?
C018 H01a 0.9800 . ?
C018 H01b 0.9800 . ?
C018 H01c 0.9800 . ?
C019 H019 0.9500 . ?
C019 C01A 1.403(17) . ?
C019 C01C 1.377(19) . ?
C01A H01j 0.9500 . ?
C01B H01d 0.9800 . ?
C01B H01e 0.9800 . ?
C01B H01f 0.9800 . ?
C01C H01l 0.9500 . ?
C01C C01J 1.372(19) . ?
C01D C01J 1.421(16) . ?
C01F C01M 1.397(19) . ?
C01F C01S 1.400(18) . ?
C01G H01m 0.9800 . ?
C01G H01p 0.9800 . ?
C01G H01q 0.9800 . ?
C01H H01r 0.9800 . ?
C01H H01s 0.9800 . ?
C01H H01t 0.9800 . ?
C01J H01u 0.9500 . ?
C01K H01K 0.9500 . ?
C01L H01g 0.9800 . ?
C01L H01h 0.9800 . ?
C01L H01i 0.9800 . ?
C01M C01T 1.403(17) . ?
C01N H01N 0.9500 . ?
C01N C01O 1.349(18) . ?
C01O H01O 0.9500 . ?
C01P H01v 0.9800 . ?
C01P H01w 0.9800 . ?
C01P H01x 0.9800 . ?
C01Q H2 1.0000 . ?
C01S H01y 0.9500 . ?
C01S C01V 1.40(2) . ?
C01T H01z 0.9500 . ?
C01T C01U 1.40(2) . ?
C01U H01 0.9500 . ?
C01U C01V 1.34(3) . ?
C01V H1 0.9500 . ?
C01W H3 1.0000 . ?

loop_
_geom_torsion_atom_site_label_1
_geom_torsion_atom_site_label_2
_geom_torsion_atom_site_label_3
_geom_torsion_atom_site_label_4
_geom_torsion
_geom_torsion_site_symmetry_1
_geom_torsion_site_symmetry_2
_geom_torsion_site_symmetry_3
_geom_torsion_site_symmetry_4
_geom_torsion_publ_flag
Pd01 O00I C00X O00G -0.7(9) . . . . ?
Pd01 O00I C00X C01B -179.8(9) . . . . ?
Pd01 N00M C00U C00Y -165.8(7) . . . . ?
Pd01 N00M C00U C015 15.9(9) . . . . ?
Pd01 N00N C016 C00V -86.9(8) . . . . ?
Pd01 N00N C016 C01N 87.4(9) . . . . ?
Pd02 O00G C00X O00I 7.9(8) . . . . ?
Pd02 O00G C00X C01B -173.0(9) . . . . ?
Pd02 N00M C00U C00Y 80.5(8) 2_776 . . . ?
Pd02 N00M C00U C015 -97.8(8) 2_776 . . . ?
Pd02 N00N C016 C00V 22.7(8) . . . . ?
Pd02 N00N C016 C01N -163.0(8) . . . . ?
Pd03 O00H C011 O00K 2.5(9) . . . . ?
Pd03 O00H C011 C01H 178.9(9) . . . . ?
Pd03 N00P C01F C01M -81.8(10) . . . . ?
Pd03 N00P C01F C01S 95.4(10) . . . . ?
Pd03 N00T C010 C01A -167.3(8) . . . . ?
Pd03 N00T C010 C01D 15.3(9) . . . . ?
Pd04 O00K C011 O00H 6.7(10) . . . . ?
Pd04 O00K C011 C01H -169.6(10) . . . . ?
Pd04 N00P C01F C01M 24.4(10) . . . . ?
Pd04 N00P C01F C01S -158.4(9) . . . . ?
Pd04 N00T C010 C01A 78.3(9) 2_565 . . . ?
Pd04 N00T C010 C01D -99.1(8) 2_565 . . . ?
S005 C015 C00U N00M -3.4(10) . . . . ?
S005 C015 C00U C00Y 178.2(8) . . . . ?
S005 C015 C01K C00W -179.2(9) . . . . ?
S006 C00V C014 C017 -173.5(11) . . . . ?
S006 C00V C016 N00N -11.6(9) . . . . ?
S006 C00V C016 C01N 173.9(8) . . . . ?
S007 C01D C010 N00T -2.2(10) . . . . ?
S007 C01D C010 C01A -179.5(9) . . . . ?
S007 C01D C01J C01C -179.8(10) . . . . ?
S00A C01M C01F N00P -14.1(12) . . . . ?
S00A C01M C01F C01S 168.6(10) . . . . ?
S00A C01M C01T C01U -171.4(14) . . . . ?
N00M C00U C00Y C00Z -176.6(10) . . . . ?
N00M C00U C015 C01K 175.7(10) . . . . ?
N00N C016 C00V C014 173.2(10) . . . . ?
N00N C016 C01N C01O -176.5(11) . . . . ?
N00P C01F C01M C01T 166.8(13) . . . . ?
N00P C01F C01S C01V -169.4(14) . . . . ?
N00T C010 C01A C019 -178.5(11) . . . . ?
N00T C010 C01D C01J 177.3(10) . . . . ?
C00U C00Y C00Z C00W 0.1(12) . . . . ?
C00U C015 C01K C00W 1.7(13) . . . . ?
C00V C014 C017 C01O 1.9(15) . . . . ?
C00V C016 C01N C01O -2.4(13) . . . . ?
C010 C01A C019 C01C 1.8(14) . . . . ?
C010 C01D C01J C01C 0.7(14) . . . . ?
C014 C017 C01O C01N -5.6(17) . . . . ?
C016 C01N C01O C017 5.8(14) . . . . ?
C019 C01C C01J C01D -0.1(15) . . . . ?
C01F C01M C01T C01U 7.6(16) . . . . ?
C01F C01S C01V C01U -2.8(18) . . . . ?
C01M C01T C01U C01V -2.4(19) . . . . ?
C01S C01V C01U C01T 0(2) . . . . ?

loop_
_smtbx_masks_void_nr
_smtbx_masks_void_average_x
_smtbx_masks_void_average_y
_smtbx_masks_void_average_z
_smtbx_masks_void_volume
_smtbx_masks_void_count_electrons
_smtbx_masks_void_content
1 0.500 0.000 0.000 364.7 121.9 '2 CHCl3'
